data_4060116
_journal_name_full Organometallics
_journal_paper_doi 10.1021/om049221u
_journal_year 2005
_chemical_formula_sum 'C17 H16 Au N3'
_chemical_formula_weight 459.29
_space_group_IT_number 15
_symmetry_cell_setting monoclinic
_symmetry_space_group_name_Hall '-C 2yc'
_symmetry_space_group_name_H-M 'C 1 2/c 1'
_atom_sites_solution_hydrogens geom
_atom_sites_solution_primary direct
_atom_sites_solution_secondary difmap
_cell_angle_alpha 90.00
_cell_angle_beta 120.4750(10)
_cell_angle_gamma 90.00
_cell_formula_units_Z 8
_cell_length_a 20.8129(15)
_cell_length_b 11.4130(8)
_cell_length_c 15.5130(11)
_cell_measurement_reflns_used ?
_cell_measurement_temperature 298(2)
_cell_measurement_theta_max ?
_cell_measurement_theta_min ?
_cell_volume 3175.8(4)
_diffrn_ambient_temperature 298(2)
_diffrn_detector_area_resol_mean ?
_diffrn_measurement_device_type ?
_diffrn_measurement_method '\w scans'
_diffrn_radiation_monochromator graphite
_diffrn_radiation_source 'fine-focus sealed tube'
_diffrn_radiation_type MoK\a
_diffrn_radiation_wavelength 0.71073
_diffrn_reflns_av_R_equivalents 0.0343
_diffrn_reflns_av_sigmaI/netI 0.0310
_diffrn_reflns_limit_h_max 21
_diffrn_reflns_limit_h_min -18
_diffrn_reflns_limit_k_max 13
_diffrn_reflns_limit_k_min -6
_diffrn_reflns_limit_l_max 17
_diffrn_reflns_limit_l_min -11
_diffrn_reflns_number 4539
_diffrn_reflns_theta_max 24.99
_diffrn_reflns_theta_min 2.24
_diffrn_standards_decay_% ?
_diffrn_standards_interval_count ?
_diffrn_standards_interval_time ?
_diffrn_standards_number ?
_exptl_absorpt_coefficient_mu 9.261
_exptl_absorpt_correction_T_max 0.9595
_exptl_absorpt_correction_T_min 0.4383
_exptl_absorpt_correction_type empirical
_exptl_absorpt_process_details ?
_exptl_crystal_colour COLORLESS
_exptl_crystal_density_diffrn 1.921
_exptl_crystal_density_meas ?
_exptl_crystal_density_method 'not measured'
_exptl_crystal_description NUGGET
_exptl_crystal_F_000 1744
_exptl_crystal_size_max 0.24
_exptl_crystal_size_mid 0.40
_exptl_crystal_size_min 0.50
_refine_ls_extinction_coef 0.00212(15)
_refine_ls_extinction_expression Fc^*^=kFc[1+0.001xFc^2^\l^3^/sin(2\q)]^-1/4^
_refine_ls_extinction_method SHELXL
_refine_ls_goodness_of_fit_ref 1.168
_refine_ls_hydrogen_treatment mixed
_refine_ls_matrix_type full
_refine_ls_number_parameters 255
_refine_ls_number_reflns 2401
_refine_ls_number_restraints 0
_refine_ls_restrained_S_all 1.168
_refine_ls_R_factor_all 0.0368
_refine_ls_R_factor_gt 0.0356
_refine_ls_shift/su_max 0.738
_refine_ls_shift/su_mean 0.052
_refine_ls_structure_factor_coef Fsqd
_refine_ls_weighting_details 'calc w=1/[\s^2^(Fo^2^)+(0.0642P)^2^+4.8500P] where P=(Fo^2^+2Fc^2^)/3'
_refine_ls_weighting_scheme calc
_refine_ls_wR_factor_gt 0.0936
_refine_ls_wR_factor_ref 0.0960
_reflns_number_gt 2304
_reflns_number_total 2401
_reflns_threshold_expression >2sigma(I)
_cod_depositor_comments
;
The following automatic conversions were performed:
'_symmetry_cell_setting' value 'Monoclinic' changed to 'monoclinic'
according to '/home/saulius/struct/CIF-dictionaries/cif_core.dic'
dictionary named 'cif_core.dic' version 2.4.1 from 2010-06-29.

Automatic conversion script
Id: cif_fix_enum 1527 2010-12-29 10:47:43Z saulius 
;
_cod_original_sg_symbol_H-M C2/c
_cod_database_code 4060116

loop_
_symmetry_equiv_pos_as_xyz
'x, y, z'
'-x, y, -z+1/2'
'x+1/2, y+1/2, z'
'-x+1/2, y+1/2, -z+1/2'
'-x, -y, -z'
'x, -y, z-1/2'
'-x+1/2, -y+1/2, -z'
'x+1/2, -y+1/2, z-1/2'

loop_
_atom_site_label
_atom_site_type_symbol
_atom_site_fract_x
_atom_site_fract_y
_atom_site_fract_z
_atom_site_U_iso_or_equiv
_atom_site_adp_type
_atom_site_occupancy
_atom_site_symmetry_multiplicity
_atom_site_calc_flag
_atom_site_refinement_flags
_atom_site_disorder_assembly
_atom_site_disorder_group
Au1 Au 0.242494(12) 0.907049(18) 0.046491(15) 0.04361(19) Uani 1 1 d . . .
N1 N 0.1767(5) 1.1015(5) -0.1036(5) 0.0630(19) Uani 1 1 d . . .
N2 N 0.2951(5) 1.1006(5) -0.0298(6) 0.0644(19) Uani 1 1 d . . .
N3 N 0.2475(3) 0.7683(4) 0.1290(3) 0.0471(11) Uani 1 1 d . . .
C4 C 0.1013(6) 1.0701(11) -0.1332(10) 0.087(3) Uani 1 1 d . . .
H4A H 0.092(6) 0.993(11) -0.145(9) 0.12(4) Uiso 1 1 d . . .
H4B H 0.091(5) 1.116(8) -0.095(8) 0.08(3) Uiso 1 1 d . . .
H4C H 0.076(8) 1.127(13) -0.197(12) 0.17(5) Uiso 1 1 d . . .
C1 C 0.2379(4) 1.0458(5) -0.0337(4) 0.0477(13) Uani 1 1 d . . .
C5 C 0.3732(7) 1.0727(11) 0.0382(11) 0.086(3) Uani 1 1 d . . .
H5C H 0.410(14) 1.064(16) 0.031(19) 0.23(11) Uiso 1 1 d . . .
H5B H 0.374(6) 0.986(10) 0.057(8) 0.11(3) Uiso 1 1 d . . .
H5A H 0.377(7) 1.097(7) 0.094(10) 0.09(4) Uiso 1 1 d . . .
C2 C 0.2044(11) 1.1895(10) -0.1396(10) 0.096(4) Uani 1 1 d . . .
H2 H 0.182(3) 1.205(5) -0.163(4) 0.000(13) Uiso 1 1 d . . .
C3 C 0.2723(7) 1.1921(7) -0.0968(7) 0.078(2) Uani 1 1 d . . .
C6 C 0.1879(3) 0.7094(5) 0.1244(4) 0.0458(13) Uani 1 1 d . . .
C11 C 0.2120(4) 0.6124(5) 0.1921(4) 0.0451(14) Uani 1 1 d . . .
C10 C 0.1597(4) 0.5431(6) 0.1979(5) 0.0600(16) Uani 1 1 d . . .
H10 H 0.175(3) 0.486(5) 0.245(5) 0.045(16) Uiso 1 1 d . . .
C9 C 0.0848(5) 0.5689(8) 0.1377(7) 0.075(2) Uani 1 1 d . . .
C8 C 0.0620(4) 0.6642(8) 0.0724(7) 0.079(2) Uani 1 1 d . . .
H8 H 0.003(8) 0.704(11) 0.024(9) 0.15(4) Uiso 1 1 d . . .
C7 C 0.1127(4) 0.7341(6) 0.0646(5) 0.0612(18) Uani 1 1 d . . .
C12 C 0.3106(3) 0.7109(5) 0.2032(4) 0.0453(13) Uani 1 1 d . . .
C13 C 0.3849(4) 0.7416(7) 0.2365(5) 0.0631(17) Uani 1 1 d . . .
C14 C 0.4394(5) 0.6729(8) 0.3143(6) 0.073(2) Uani 1 1 d . . .
H14 H 0.476(6) 0.706(8) 0.342(8) 0.09(3) Uiso 1 1 d . . .
C15 C 0.4221(5) 0.5803(8) 0.3557(7) 0.074(2) Uani 1 1 d . . .
C16 C 0.3490(4) 0.5492(7) 0.3189(5) 0.0585(16) Uani 1 1 d . . .
H16 H 0.329(4) 0.491(6) 0.331(5) 0.05(2) Uiso 1 1 d . . .
C17 C 0.2925(4) 0.6155(5) 0.2421(5) 0.0472(14) Uani 1 1 d . . .
H7 H 0.094(3) 0.810(5) 0.028(4) 0.035(13) Uiso 1 1 d . . .
H9 H 0.048(5) 0.509(7) 0.155(7) 0.09(2) Uiso 1 1 d . . .
H13 H 0.394(3) 0.809(5) 0.210(4) 0.030(13) Uiso 1 1 d . . .
H15 H 0.464(5) 0.545(7) 0.421(7) 0.08(2) Uiso 1 1 d . . .
H3 H 0.34(2) 1.28(3) -0.05(3) 0.54(19) Uiso 1 1 d . . .

loop_
_atom_site_aniso_label
_atom_site_aniso_U_11
_atom_site_aniso_U_22
_atom_site_aniso_U_33
_atom_site_aniso_U_23
_atom_site_aniso_U_13
_atom_site_aniso_U_12
Au1 0.0472(3) 0.0456(2) 0.0403(2) -0.00219(7) 0.02390(15) -0.00521(7)
N1 0.075(5) 0.064(4) 0.049(4) 0.002(2) 0.030(3) 0.005(3)
N2 0.078(5) 0.062(4) 0.070(4) -0.004(2) 0.050(4) -0.015(3)
N3 0.044(3) 0.049(3) 0.042(3) 0.0026(19) 0.018(2) -0.004(2)
C4 0.065(6) 0.091(6) 0.083(6) 0.006(6) 0.021(5) 0.008(5)
C1 0.063(4) 0.044(3) 0.043(3) -0.004(2) 0.032(3) -0.005(3)
C5 0.063(7) 0.111(8) 0.093(8) -0.003(6) 0.046(6) -0.019(5)
C2 0.145(14) 0.075(6) 0.084(8) 0.036(6) 0.069(9) 0.028(8)
C3 0.106(7) 0.073(5) 0.077(5) 0.000(4) 0.062(5) -0.013(5)
C6 0.047(3) 0.048(3) 0.037(3) 0.000(2) 0.017(2) -0.004(2)
C11 0.045(3) 0.048(3) 0.040(3) 0.001(2) 0.020(3) -0.004(2)
C10 0.061(4) 0.063(4) 0.058(4) 0.008(3) 0.032(3) -0.012(3)
C9 0.055(5) 0.089(5) 0.077(5) 0.011(4) 0.032(4) -0.016(4)
C8 0.040(4) 0.091(5) 0.091(5) 0.020(5) 0.022(4) -0.011(4)
C7 0.050(4) 0.067(4) 0.054(4) 0.013(3) 0.017(3) -0.006(3)
C12 0.043(3) 0.056(3) 0.035(3) -0.008(2) 0.019(2) 0.000(2)
C13 0.051(4) 0.073(4) 0.060(4) -0.004(3) 0.024(3) 0.000(3)
C14 0.043(4) 0.097(6) 0.071(5) 0.001(4) 0.022(4) -0.001(4)
C15 0.055(5) 0.106(6) 0.058(4) 0.025(4) 0.026(4) 0.023(4)
C16 0.064(5) 0.063(4) 0.054(4) 0.011(3) 0.034(3) 0.012(3)
C17 0.048(4) 0.059(3) 0.042(3) -0.001(2) 0.028(3) 0.003(3)
